data_2203694
loop_
_publ_author_name
'Abdelhak, Ettahiri'
'Mostafa, Abboudi'
'Merle, Daphne'
'Perrin, Monique'
'Thozet, Alain'

_publ_section_title
;
 4-(2-Phenylisopropyl)phenol
;
_journal_issue 6
_journal_name_full 'Acta Crystallographica Section E'
_journal_page_first o954
_journal_page_last o955
_journal_paper_doi 10.1107/S1600536804010621
_journal_volume 60
_journal_year 2004
_chemical_formula_iupac 'C15 H16 O'
_chemical_formula_moiety 'C15 H16 O'
_chemical_formula_sum 'C15 H16 O'
_chemical_formula_weight 212.28
_chemical_name_common paracumylphenol
_chemical_name_systematic
;
4-(2-phenylisopropyl)phenol
;
_space_group_IT_number 148
_symmetry_cell_setting hexagonal
_symmetry_space_group_name_Hall '-R 3'
_symmetry_space_group_name_H-M 'R -3 :H'
_atom_sites_solution_hydrogens geom
_atom_sites_solution_primary direct
_atom_sites_solution_secondary difmap
_cell_angle_alpha 90.00
_cell_angle_beta 90.00
_cell_angle_gamma 120.00
_cell_formula_units_Z 18
_cell_length_a 30.989(4)
_cell_length_b 30.989(4)
_cell_length_c 6.5000(10)
_cell_measurement_reflns_used 8097
_cell_measurement_temperature 150(2)
_cell_measurement_theta_max 27.878
_cell_measurement_theta_min 1.018
_cell_volume 5405.8(13)
_computing_cell_refinement 'HKL SCALEPACK (Otwinowski & Minor, 1997)'
_computing_data_collection 'COLLECT (Nonius BV, 1999)'
_computing_data_reduction 'HKL SCALEPACK and DENZO (Otwinowski & Minor, 1997)'
_computing_molecular_graphics 'PLATON (Spek, 1999)'
_computing_publication_material SHELXL97
_computing_structure_refinement 'SHELXL97 (Sheldrick, 1997)'
_computing_structure_solution 'SHELXS97 (Sheldrick, 1997)'
_diffrn_ambient_temperature 150(2)
_diffrn_detector_area_resol_mean 9
_diffrn_measured_fraction_theta_full 0.998
_diffrn_measured_fraction_theta_max 0.998
_diffrn_measurement_device '95mm CCD camera on \k-goniostat'
_diffrn_measurement_device_type KappaCCD
_diffrn_measurement_method CCD
_diffrn_radiation_monochromator 'horizonally mounted graphite crystal'
_diffrn_radiation_source 'fine-focus sealed tube'
_diffrn_radiation_type MoK\a
_diffrn_radiation_wavelength 0.71069
_diffrn_reflns_av_R_equivalents 0.0000
_diffrn_reflns_av_sigmaI/netI 0.0423
_diffrn_reflns_limit_h_max 19
_diffrn_reflns_limit_h_min -40
_diffrn_reflns_limit_k_max 40
_diffrn_reflns_limit_k_min 0
_diffrn_reflns_limit_l_max 8
_diffrn_reflns_limit_l_min 0
_diffrn_reflns_number 2855
_diffrn_reflns_theta_full 27.85
_diffrn_reflns_theta_max 27.85
_diffrn_reflns_theta_min 3.48
_exptl_absorpt_coefficient_mu 0.072
_exptl_absorpt_correction_T_max 0.9893
_exptl_absorpt_correction_T_min 0.9719
_exptl_absorpt_correction_type none
_exptl_crystal_colour colorless
_exptl_crystal_density_diffrn 1.174
_exptl_crystal_density_method 'not measured'
_exptl_crystal_description prism
_exptl_crystal_F_000 2052
_exptl_crystal_size_max 0.40
_exptl_crystal_size_mid 0.15
_exptl_crystal_size_min 0.15
_refine_diff_density_max 0.172
_refine_diff_density_min -0.217
_refine_ls_extinction_method none
_refine_ls_goodness_of_fit_ref 0.942
_refine_ls_hydrogen_treatment constr
_refine_ls_matrix_type full
_refine_ls_number_parameters 147
_refine_ls_number_reflns 2855
_refine_ls_number_restraints 0
_refine_ls_restrained_S_all 0.942
_refine_ls_R_factor_all 0.0872
_refine_ls_R_factor_gt 0.0493
_refine_ls_shift/su_max 0.004
_refine_ls_shift/su_mean 0.001
_refine_ls_structure_factor_coef Fsqd
_refine_ls_weighting_details 'calc w = 1/[\s^2^(Fo^2^)+(0.0636P)^2^+5.893P] where P = (Fo^2^+2Fc^2^)/3'
_refine_ls_weighting_scheme calc
_refine_ls_wR_factor_gt 0.1096
_refine_ls_wR_factor_ref 0.1285
_reflns_number_gt 1948
_reflns_number_total 2855
_reflns_threshold_expression I>2\s(I)
_cod_data_source_file ac6084.cif
_cod_data_source_block I
_cod_original_cell_volume 5405.5(13)
_cod_original_sg_symbol_H-M 'R -3'
_cod_database_code 2203694
_cod_database_fobs_code 2203694

loop_
_symmetry_equiv_pos_as_xyz
'x, y, z'
'-y, x-y, z'
'-x+y, -x, z'
'x+2/3, y+1/3, z+1/3'
'-y+2/3, x-y+1/3, z+1/3'
'-x+y+2/3, -x+1/3, z+1/3'
'x+1/3, y+2/3, z+2/3'
'-y+1/3, x-y+2/3, z+2/3'
'-x+y+1/3, -x+2/3, z+2/3'
'-x, -y, -z'
'y, -x+y, -z'
'x-y, x, -z'
'-x+2/3, -y+1/3, -z+1/3'
'y+2/3, -x+y+1/3, -z+1/3'
'x-y+2/3, x+1/3, -z+1/3'
'-x+1/3, -y+2/3, -z+2/3'
'y+1/3, -x+y+2/3, -z+2/3'
'x-y+1/3, x+2/3, -z+2/3'

loop_
_atom_site_label
_atom_site_fract_x
_atom_site_fract_y
_atom_site_fract_z
_atom_site_U_iso_or_equiv
_atom_site_adp_type
_atom_site_calc_flag
_atom_site_refinement_flags
_atom_site_occupancy
_atom_site_type_symbol
O1 0.34804(4) 0.03489(4) 0.01722(16) 0.0336(3) Uani d . 1 O
H1 0.3351 0.0193 -0.0902 0.050 Uiso calc R 1 H
C1 0.36952(5) 0.08549(6) -0.0195(2) 0.0268(3) Uani d . 1 C
C2 0.39345(6) 0.11810(6) 0.1415(2) 0.0287(4) Uani d . 1 C
H2 0.3958 0.1059 0.2708 0.034 Uiso calc R 1 H
C3 0.41382(6) 0.16878(6) 0.1110(2) 0.0283(4) Uani d . 1 C
H3 0.4296 0.1906 0.2218 0.034 Uiso calc R 1 H
C4 0.41168(5) 0.18850(6) -0.0795(2) 0.0268(3) Uani d . 1 C
C5 0.38846(6) 0.15488(6) -0.2388(2) 0.0311(4) Uani d . 1 C
H5 0.3868 0.1670 -0.3696 0.037 Uiso calc R 1 H
C6 0.36758(6) 0.10389(6) -0.2103(2) 0.0316(4) Uani d . 1 C
H6 0.3521 0.0819 -0.3210 0.038 Uiso calc R 1 H
C7 0.43124(6) 0.24464(6) -0.1009(2) 0.0290(4) Uani d . 1 C
C8 0.48275(6) 0.27424(6) -0.0007(2) 0.0261(3) Uani d . 1 C
C9 0.52031(6) 0.26461(6) -0.0604(2) 0.0281(3) Uani d . 1 C
H9 0.5130 0.2388 -0.1547 0.034 Uiso calc R 1 H
C10 0.56813(6) 0.29222(6) 0.0165(2) 0.0312(4) Uani d . 1 C
H10 0.5930 0.2852 -0.0262 0.037 Uiso calc R 1 H
C11 0.57953(6) 0.33019(6) 0.1564(2) 0.0338(4) Uani d . 1 C
H11 0.6122 0.3494 0.2067 0.041 Uiso calc R 1 H
C12 0.54276(7) 0.33956(6) 0.2211(2) 0.0363(4) Uani d . 1 C
H12 0.5501 0.3647 0.3185 0.044 Uiso calc R 1 H
C13 0.49467(7) 0.31187(6) 0.1426(2) 0.0338(4) Uani d . 1 C
H13 0.4699 0.3187 0.1873 0.041 Uiso calc R 1 H
C14 0.43700(7) 0.26118(6) -0.3281(2) 0.0365(4) Uani d . 1 C
H14A 0.4046 0.2446 -0.3946 0.055 Uiso calc R 1 H
H14B 0.4592 0.2523 -0.3978 0.055 Uiso calc R 1 H
H14C 0.4508 0.2970 -0.3347 0.055 Uiso calc R 1 H
C15 0.39263(7) 0.25528(7) 0.0002(3) 0.0393(4) Uani d . 1 C
H15A 0.3910 0.2485 0.1465 0.059 Uiso calc R 1 H
H15B 0.3602 0.2341 -0.0612 0.059 Uiso calc R 1 H
H15C 0.4023 0.2900 -0.0210 0.059 Uiso calc R 1 H

loop_
_atom_site_aniso_label
_atom_site_aniso_U_11
_atom_site_aniso_U_22
_atom_site_aniso_U_33
_atom_site_aniso_U_12
_atom_site_aniso_U_13
_atom_site_aniso_U_23
O1 0.0369(7) 0.0304(6) 0.0304(6) 0.0145(5) -0.0064(5) 0.0001(5)
C1 0.0223(8) 0.0298(8) 0.0289(7) 0.0136(7) -0.0001(6) 0.0020(6)
C2 0.0265(8) 0.0365(9) 0.0222(7) 0.0150(7) -0.0014(6) 0.0046(6)
C3 0.0253(8) 0.0332(9) 0.0229(7) 0.0121(7) -0.0019(6) -0.0011(6)
C4 0.0226(8) 0.0327(9) 0.0260(7) 0.0144(7) 0.0013(6) 0.0019(6)
C5 0.0357(9) 0.0363(9) 0.0226(7) 0.0189(8) -0.0029(6) 0.0027(6)
C6 0.0340(9) 0.0358(9) 0.0247(8) 0.0172(8) -0.0080(6) -0.0041(6)
C7 0.0315(9) 0.0320(9) 0.0264(8) 0.0181(7) -0.0003(6) 0.0016(6)
C8 0.0308(8) 0.0254(8) 0.0228(7) 0.0146(7) 0.0023(6) 0.0034(6)
C9 0.0319(8) 0.0262(8) 0.0242(7) 0.0131(7) 0.0009(6) -0.0012(6)
C10 0.0299(9) 0.0329(9) 0.0292(8) 0.0146(7) 0.0032(6) 0.0036(6)
C11 0.0350(9) 0.0278(9) 0.0305(8) 0.0096(7) -0.0051(7) 0.0022(7)
C12 0.0498(11) 0.0274(9) 0.0297(8) 0.0178(8) -0.0053(7) -0.0048(7)
C13 0.0435(10) 0.0348(9) 0.0293(8) 0.0242(8) 0.0017(7) -0.0015(7)
C14 0.0414(10) 0.0368(10) 0.0313(9) 0.0196(8) -0.0032(7) 0.0055(7)
C15 0.0364(10) 0.0468(11) 0.0431(10) 0.0271(9) 0.0009(7) 0.0010(8)

loop_
_atom_type_symbol
_atom_type_description
_atom_type_scat_dispersion_real
_atom_type_scat_dispersion_imag
_atom_type_scat_source
C C 0.0033 0.0016 'International Tables Vol C Tables 4.2.6.8 and 6.1.1.4'
H H 0.0000 0.0000 'International Tables Vol C Tables 4.2.6.8 and 6.1.1.4'
O O 0.0106 0.0060 'International Tables Vol C Tables 4.2.6.8 and 6.1.1.4'

loop_
_geom_angle_atom_site_label_1
_geom_angle_atom_site_label_2
_geom_angle_atom_site_label_3
_geom_angle
C1 O1 H1 109.5
C6 C1 O1 121.89(14)
C6 C1 C2 119.75(15)
O1 C1 C2 118.36(13)
C3 C2 C1 119.62(13)
C3 C2 H2 120.2
C1 C2 H2 120.2
C2 C3 C4 121.95(14)
C2 C3 H3 119.0
C4 C3 H3 119.0
C5 C4 C3 116.94(14)
C5 C4 C7 123.08(13)
C3 C4 C7 119.83(13)
C4 C5 C6 121.78(13)
C4 C5 H5 119.1
C6 C5 H5 119.1
C1 C6 C5 119.92(14)
C1 C6 H6 120.0
C5 C6 H6 120.0
C8 C7 C4 110.03(12)
C8 C7 C15 112.26(13)
C4 C7 C15 107.18(13)
C8 C7 C14 107.16(13)
C4 C7 C14 112.16(13)
C15 C7 C14 108.10(13)
C13 C8 C9 117.78(15)
C13 C8 C7 123.17(14)
C9 C8 C7 119.00(13)
C10 C9 C8 121.25(14)
C10 C9 H9 119.4
C8 C9 H9 119.4
C9 C10 C11 120.13(15)
C9 C10 H10 119.9
C11 C10 H10 119.9
C12 C11 C10 119.59(15)
C12 C11 H11 120.2
C10 C11 H11 120.2
C11 C12 C13 120.16(15)
C11 C12 H12 119.9
C13 C12 H12 119.9
C8 C13 C12 121.06(15)
C8 C13 H13 119.5
C12 C13 H13 119.5
C7 C14 H14A 109.5
C7 C14 H14B 109.5
H14A C14 H14B 109.5
C7 C14 H14C 109.5
H14A C14 H14C 109.5
H14B C14 H14C 109.5
C7 C15 H15A 109.5
C7 C15 H15B 109.5
H15A C15 H15B 109.5
C7 C15 H15C 109.5
H15A C15 H15C 109.5
H15B C15 H15C 109.5

loop_
_geom_bond_atom_site_label_1
_geom_bond_atom_site_label_2
_geom_bond_distance
O1 C1 1.3838(18)
O1 H1 0.8300
C1 C6 1.379(2)
C1 C2 1.385(2)
C2 C3 1.383(2)
C2 H2 0.9400
C3 C4 1.397(2)
C3 H3 0.9400
C4 C5 1.388(2)
C4 C7 1.536(2)
C5 C6 1.388(2)
C5 H5 0.9400
C6 H6 0.9400
C7 C8 1.533(2)
C7 C15 1.538(2)
C7 C14 1.544(2)
C8 C13 1.390(2)
C8 C9 1.394(2)
C9 C10 1.382(2)
C9 H9 0.9400
C10 C11 1.386(2)
C10 H10 0.9400
C11 C12 1.375(2)
C11 H11 0.9400
C12 C13 1.392(2)
C12 H12 0.9400
C13 H13 0.9400
C14 H14A 0.9700
C14 H14B 0.9700
C14 H14C 0.9700
C15 H15A 0.9700
C15 H15B 0.9700
C15 H15C 0.9700

loop_
_geom_hbond_atom_site_label_D
_geom_hbond_atom_site_label_H
_geom_hbond_atom_site_label_A
_geom_hbond_site_symmetry_A
_geom_hbond_distance_DH
_geom_hbond_distance_HA
_geom_hbond_distance_DA
_geom_hbond_angle_DHA
_geom_hbond_publ_flag
O1 H1 O1 8_544 0.83 1.88 2.7100(10) 173 yes

loop_
_geom_torsion_atom_site_label_1
_geom_torsion_atom_site_label_2
_geom_torsion_atom_site_label_3
_geom_torsion_atom_site_label_4
_geom_torsion
C6 C1 C2 C3 2.0(2)
O1 C1 C2 C3 -177.87(13)
C1 C2 C3 C4 -0.9(2)
C2 C3 C4 C5 -0.6(2)
C2 C3 C4 C7 175.24(14)
C3 C4 C5 C6 1.0(2)
C7 C4 C5 C6 -174.70(15)
O1 C1 C6 C5 178.25(14)
C2 C1 C6 C5 -1.7(2)
C4 C5 C6 C1 0.1(2)
C5 C4 C7 C8 -136.75(15)
C3 C4 C7 C8 47.71(18)
C5 C4 C7 C15 100.92(17)
C3 C4 C7 C15 -74.61(17)
C5 C4 C7 C14 -17.6(2)
C3 C4 C7 C14 166.89(14)
C4 C7 C8 C13 -128.63(15)
C15 C7 C8 C13 -9.4(2)
C14 C7 C8 C13 109.18(16)
C4 C7 C8 C9 53.86(17)
C15 C7 C8 C9 173.13(14)
C14 C7 C8 C9 -68.33(17)
C13 C8 C9 C10 -1.4(2)
C7 C8 C9 C10 176.21(14)
C8 C9 C10 C11 0.3(2)
C9 C10 C11 C12 1.2(2)
C10 C11 C12 C13 -1.6(2)
C9 C8 C13 C12 1.1(2)
C7 C8 C13 C12 -176.45(14)
C11 C12 C13 C8 0.4(2)

loop_
_cod_related_entry_id
_cod_related_entry_database
_cod_related_entry_code
1 ChemSpider 11249
